data_1518477
loop_
_publ_author_name
'Commarieu, Basile'
'Claverie, Jerome P.'

_publ_section_title
;
 Bypassing the lack of reactivity of endo-substituted norbornenes with the
 catalytic rectification--insertion mechanism
;
_journal_issue 4
_journal_name_full 'Chem. Sci.'
_journal_page_first 2172
_journal_paper_doi 10.1039/C4SC03575E
_journal_volume 6
_journal_year 2015
_chemical_formula_sum 'C15 H22 F6 N O6 Pd Sb'
_chemical_formula_weight 654.48
_chemical_name_systematic
; 
 ? 
;
_space_group_crystal_system orthorhombic
_space_group_IT_number 62
_space_group_name_Hall '-P 2ac 2n'
_space_group_name_H-M_alt 'P n m a'
_symmetry_space_group_name_Hall '-P 2ac 2n'
_symmetry_space_group_name_H-M 'P n m a'
_atom_sites_solution_hydrogens geom
_audit_creation_method SHELXL-2013
_audit_update_record
;
2014-11-17 deposited with the CCDC.
2014-12-24 downloaded from the CCDC.
;
_cell_angle_alpha 90
_cell_angle_beta 90
_cell_angle_gamma 90
_cell_formula_units_Z 8
_cell_length_a 18.890(5)
_cell_length_b 16.805(4)
_cell_length_c 13.196(3)
_cell_measurement_reflns_used 9001
_cell_measurement_temperature 200(2)
_cell_measurement_theta_max 24.95
_cell_measurement_theta_min 2.16
_cell_volume 4189.0(18)
_computing_cell_refinement 'Bruker SAINT'
_computing_data_collection 'Bruker APEX2'
_computing_data_reduction 'Bruker SAINT'
_computing_molecular_graphics 'Bruker SHELXTL'
_computing_publication_material 'Bruker SHELXTL'
_computing_structure_refinement 'SHELXL-2013 (Sheldrick, 2013)'
_computing_structure_solution 'SHELXS-97 (Sheldrick, 2008)'
_diffrn_ambient_temperature 200(2)
_diffrn_detector_area_resol_mean 8.33
_diffrn_measured_fraction_theta_full 0.999
_diffrn_measured_fraction_theta_max 0.997
_diffrn_measurement_device_type 'Bruker APEX-II CCD'
_diffrn_measurement_method '\f and \w scans'
_diffrn_radiation_type MoK\a
_diffrn_radiation_wavelength 0.71073
_diffrn_reflns_av_R_equivalents 0.0519
_diffrn_reflns_av_unetI/netI 0.0234
_diffrn_reflns_Laue_measured_fraction_full 0.999
_diffrn_reflns_Laue_measured_fraction_max 0.997
_diffrn_reflns_limit_h_max 24
_diffrn_reflns_limit_h_min -24
_diffrn_reflns_limit_k_max 21
_diffrn_reflns_limit_k_min -21
_diffrn_reflns_limit_l_max 17
_diffrn_reflns_limit_l_min -17
_diffrn_reflns_number 52413
_diffrn_reflns_point_group_measured_fraction_full 0.999
_diffrn_reflns_point_group_measured_fraction_max 0.997
_diffrn_reflns_theta_full 25.000
_diffrn_reflns_theta_max 27.647
_diffrn_reflns_theta_min 1.883
_exptl_absorpt_coefficient_mu 2.232
_exptl_absorpt_correction_T_max 0.7456
_exptl_absorpt_correction_T_min 0.6219
_exptl_absorpt_correction_type multi-scan
_exptl_absorpt_process_details 'APEX2 (Bruker, 2007)'
_exptl_crystal_colour colourless
_exptl_crystal_density_diffrn 2.075
_exptl_crystal_description block
_exptl_crystal_F_000 2544
_exptl_crystal_size_max 0.321
_exptl_crystal_size_mid 0.274
_exptl_crystal_size_min 0.124
_refine_diff_density_max 0.971
_refine_diff_density_min -0.822
_refine_diff_density_rms 0.099
_refine_ls_extinction_method none
_refine_ls_goodness_of_fit_ref 1.004
_refine_ls_hydrogen_treatment constr
_refine_ls_matrix_type full
_refine_ls_number_parameters 293
_refine_ls_number_reflns 5031
_refine_ls_number_restraints 0
_refine_ls_restrained_S_all 1.004
_refine_ls_R_factor_all 0.0368
_refine_ls_R_factor_gt 0.0293
_refine_ls_shift/su_max 0.001
_refine_ls_shift/su_mean 0.000
_refine_ls_structure_factor_coef Fsqd
_refine_ls_weighting_details
; 
 w=1/[\s^2^(Fo^2^)+(0.0380P)^2^+6.0245P] 
 where P=(Fo^2^+2Fc^2^)/3 
;
_refine_ls_weighting_scheme calc
_refine_ls_wR_factor_gt 0.0711
_refine_ls_wR_factor_ref 0.0768
_reflns_Friedel_coverage 0.000
_reflns_number_gt 4342
_reflns_number_total 5031
_reflns_threshold_expression 'I > 2\s(I)'
_cod_data_source_file c4sc03575e2.cif
_cod_data_source_block clav009
_cod_depositor_comments 'Adding full bibliography for 1518476--1518480.cif.'
_cod_original_cell_volume 4189.2(17)
_cod_database_code 1518477
_shelx_space_group_comment
; 
The symmetry employed for this shelxl refinement is uniquely defined 
by the following loop, which should always be used as a source of 
symmetry information in preference to the above space-group names. 
They are only intended as comments. 
;
_shelx_estimated_absorpt_t_min 0.534
_shelx_estimated_absorpt_t_max 0.769
_shelxl_version_number 2013-2

loop_
_space_group_symop_operation_xyz
'x, y, z'
'x+1/2, -y+1/2, -z+1/2'
'-x, y+1/2, -z'
'-x+1/2, -y, z+1/2'
'-x, -y, -z'
'-x-1/2, y-1/2, z-1/2'
'x, -y-1/2, z'
'x-1/2, y, -z-1/2'

loop_
_atom_site_label
_atom_site_type_symbol
_atom_site_fract_x
_atom_site_fract_y
_atom_site_fract_z
_atom_site_U_iso_or_equiv
_atom_site_adp_type
_atom_site_occupancy
_atom_site_site_symmetry_order
_atom_site_calc_flag
_atom_site_refinement_flags_posn
_atom_site_refinement_flags_adp
_atom_site_refinement_flags_occupancy
Pd Pd 0.33750(2) 0.03235(2) 0.72772(2) 0.02417(7) Uani 1 1 d . . .
Sb1 Sb 0.24082(2) 0.2500 0.35500(3) 0.03513(9) Uani 1 2 d S T P
Sb2 Sb 0.57885(2) 0.2500 0.50946(2) 0.03711(9) Uani 1 2 d S T P
F1 F 0.14301(18) 0.2500 0.3412(3) 0.0607(9) Uani 1 2 d S T P
F2 F 0.24909(15) 0.17036(14) 0.2565(2) 0.0610(7) Uani 1 1 d . . .
F3 F 0.23420(15) 0.17113(13) 0.45562(19) 0.0602(7) Uani 1 1 d . . .
F4 F 0.33862(19) 0.2500 0.3723(4) 0.0761(12) Uani 1 2 d S T P
F5 F 0.6605(2) 0.2500 0.5901(4) 0.0923(15) Uani 1 2 d S T P
F6 F 0.5284(3) 0.2500 0.6281(3) 0.0934(15) Uani 1 2 d S T P
F7 F 0.57940(16) 0.13856(17) 0.5094(3) 0.0783(9) Uani 1 1 d . . .
F8 F 0.4970(3) 0.2500 0.4353(4) 0.113(2) Uani 1 2 d S T P
F9 F 0.6350(4) 0.2500 0.3966(5) 0.155(3) Uani 1 2 d S T P
O1 O 0.26264(11) -0.08330(13) 1.19224(16) 0.0289(5) Uani 1 1 d . . .
O2 O 0.37366(12) -0.07286(15) 1.14178(19) 0.0414(6) Uani 1 1 d . . .
O3 O 0.14360(12) -0.04820(15) 1.06415(16) 0.0327(5) Uani 1 1 d . . .
O4 O 0.15838(11) -0.01678(14) 0.90270(16) 0.0302(5) Uani 1 1 d . . .
O5 O 0.5103(2) 0.1852(3) 0.0408(3) 0.0939(13) Uani 1 1 d . . .
O6 O 0.4040(3) 0.3132(2) 0.7478(3) 0.0917(14) Uani 1 1 d . . .
N1 N 0.5002(3) 0.2500 0.0795(4) 0.0571(13) Uani 1 2 d S T P
N2 N 0.3864(3) 0.2500 0.7108(3) 0.0511(12) Uani 1 2 d S T P
C1 C 0.41140(18) -0.0629(2) 0.7427(3) 0.0359(8) Uani 1 1 d . . .
H1A H 0.4007 -0.1032 0.7952 0.043 Uiso 1 1 calc R U .
H1B H 0.4298 -0.0860 0.6789 0.043 Uiso 1 1 calc R U .
C2 C 0.44316(16) 0.0060(2) 0.7755(2) 0.0314(7) Uani 1 1 d . . .
H2A H 0.4815 0.0271 0.7307 0.038 Uiso 1 1 calc R U .
C3 C 0.44714(16) 0.0315(2) 0.8852(2) 0.0306(7) Uani 1 1 d . . .
H3A H 0.4524 0.0900 0.8890 0.037 Uiso 1 1 calc R U .
H3B H 0.4892 0.0070 0.9175 0.037 Uiso 1 1 calc R U .
C4 C 0.37999(15) 0.00598(18) 0.9425(2) 0.0242(6) Uani 1 1 d . . .
H4A H 0.3847 -0.0499 0.9676 0.029 Uiso 1 1 calc R U .
C5 C 0.36303(16) 0.06315(18) 1.0312(2) 0.0244(6) Uani 1 1 d . . .
H5A H 0.4050 0.0778 1.0735 0.029 Uiso 1 1 calc R U .
C6 C 0.29862(15) 0.03166(17) 1.0931(2) 0.0217(6) Uani 1 1 d . . .
H6A H 0.2928 0.0705 1.1499 0.026 Uiso 1 1 calc R U .
C7 C 0.30808(16) -0.04744(18) 1.1441(2) 0.0248(6) Uani 1 1 d . . .
C8 C 0.3897(3) -0.1450(3) 1.1988(5) 0.0795(18) Uani 1 1 d . . .
H8A H 0.4406 -0.1563 1.1945 0.119 Uiso 1 1 calc R U .
H8B H 0.3631 -0.1898 1.1704 0.119 Uiso 1 1 calc R U .
H8C H 0.3764 -0.1375 1.2700 0.119 Uiso 1 1 calc R U .
C9 C 0.09600(19) -0.0648(3) 0.8806(3) 0.0418(9) Uani 1 1 d . . .
H9A H 0.0870 -0.0644 0.8075 0.063 Uiso 1 1 calc R U .
H9B H 0.0550 -0.0426 0.9163 0.063 Uiso 1 1 calc R U .
H9C H 0.1041 -0.1195 0.9034 0.063 Uiso 1 1 calc R U .
C10 C 0.17628(16) -0.01187(19) 0.9992(2) 0.0249(6) Uani 1 1 d . . .
C11 C 0.23379(15) 0.04893(18) 1.0189(2) 0.0225(6) Uani 1 1 d . . .
H11A H 0.2086 0.0953 1.0499 0.027 Uiso 1 1 calc R U .
C12 C 0.27135(15) 0.08346(17) 0.9239(2) 0.0229(6) Uani 1 1 d . . .
H12A H 0.2399 0.1136 0.8766 0.028 Uiso 1 1 calc R U .
C13 C 0.32919(17) 0.13347(18) 0.9751(2) 0.0279(6) Uani 1 1 d . . .
H13A H 0.3097 0.1741 1.0216 0.033 Uiso 1 1 calc R U .
H13B H 0.3618 0.1585 0.9257 0.033 Uiso 1 1 calc R U .
C14 C 0.31334(15) 0.01460(18) 0.8746(2) 0.0226(6) Uani 1 1 d . . .
H14A H 0.2847 -0.0352 0.8803 0.027 Uiso 1 1 calc R U .
C15 C 0.4756(4) 0.2500 0.1839(6) 0.077(2) Uani 1 2 d S T P
H15A H 0.4684 0.3049 0.2065 0.115 Uiso 0.5 1 calc R U P
H15B H 0.5110 0.2243 0.2271 0.115 Uiso 0.5 1 calc R U P
H15C H 0.4308 0.2208 0.1884 0.115 Uiso 0.5 1 calc R U P
C16 C 0.3508(4) 0.2500 0.6109(5) 0.0614(17) Uani 1 2 d S T P
H16A H 0.3436 0.1950 0.5884 0.092 Uiso 0.5 1 calc R U P
H16B H 0.3804 0.2782 0.5615 0.092 Uiso 0.5 1 calc R U P
H16C H 0.3049 0.2768 0.6166 0.092 Uiso 0.5 1 calc R U P

loop_
_atom_site_aniso_label
_atom_site_aniso_U_11
_atom_site_aniso_U_22
_atom_site_aniso_U_33
_atom_site_aniso_U_23
_atom_site_aniso_U_13
_atom_site_aniso_U_12
Pd 0.02086(12) 0.03518(14) 0.01647(12) -0.00032(8) -0.00090(8) 0.00085(9)
Sb1 0.03719(18) 0.02823(16) 0.03997(19) 0.000 -0.00188(14) 0.000
Sb2 0.03732(19) 0.04294(19) 0.03107(17) 0.000 0.00237(13) 0.000
F1 0.0394(18) 0.075(2) 0.067(2) 0.000 -0.0003(17) 0.000
F2 0.0846(19) 0.0448(14) 0.0535(14) -0.0152(12) 0.0085(13) 0.0056(13)
F3 0.093(2) 0.0372(12) 0.0508(14) 0.0095(11) -0.0090(13) -0.0050(12)
F4 0.041(2) 0.077(3) 0.111(4) 0.000 -0.014(2) 0.000
F5 0.064(3) 0.086(3) 0.127(4) 0.000 -0.043(3) 0.000
F6 0.111(4) 0.101(3) 0.067(3) 0.000 0.049(3) 0.000
F7 0.087(2) 0.0453(15) 0.103(2) -0.0164(15) -0.0071(17) 0.0058(14)
F8 0.103(4) 0.105(4) 0.130(4) 0.000 -0.079(4) 0.000
F9 0.189(7) 0.183(7) 0.093(4) 0.000 0.097(5) 0.000
O1 0.0280(11) 0.0339(12) 0.0247(11) 0.0053(9) 0.0064(9) 0.0035(9)
O2 0.0281(12) 0.0476(15) 0.0484(15) 0.0259(12) 0.0094(10) 0.0107(11)
O3 0.0280(11) 0.0474(14) 0.0225(11) -0.0006(10) 0.0001(9) -0.0074(10)
O4 0.0259(11) 0.0460(13) 0.0186(10) -0.0017(9) -0.0046(8) -0.0005(9)
O5 0.080(3) 0.098(3) 0.104(3) -0.044(3) -0.008(2) -0.017(2)
O6 0.147(4) 0.062(2) 0.067(2) -0.0319(19) -0.030(2) 0.025(2)
N1 0.039(3) 0.067(4) 0.065(3) 0.000 -0.012(2) 0.000
N2 0.074(4) 0.048(3) 0.032(2) 0.000 0.007(2) 0.000
C1 0.0343(18) 0.0421(19) 0.0313(17) -0.0048(15) 0.0023(14) 0.0131(15)
C2 0.0184(14) 0.049(2) 0.0266(16) 0.0026(14) 0.0009(12) 0.0055(14)
C3 0.0207(15) 0.050(2) 0.0208(15) -0.0015(13) -0.0028(12) 0.0007(13)
C4 0.0236(14) 0.0305(15) 0.0184(13) 0.0022(11) 0.0007(11) 0.0031(12)
C5 0.0244(14) 0.0269(15) 0.0220(14) 0.0002(12) -0.0008(11) -0.0026(12)
C6 0.0203(14) 0.0283(14) 0.0165(13) -0.0022(11) -0.0018(10) 0.0003(11)
C7 0.0232(14) 0.0321(15) 0.0191(14) -0.0007(12) 0.0001(11) 0.0047(12)
C8 0.052(3) 0.075(3) 0.112(4) 0.063(3) 0.028(3) 0.036(2)
C9 0.0334(18) 0.060(2) 0.0325(18) -0.0048(17) -0.0097(15) -0.0058(17)
C10 0.0236(14) 0.0327(16) 0.0185(13) -0.0016(12) -0.0008(11) 0.0059(12)
C11 0.0224(14) 0.0278(15) 0.0174(13) -0.0006(11) -0.0006(11) 0.0060(11)
C12 0.0224(14) 0.0272(14) 0.0192(13) 0.0036(11) -0.0013(11) 0.0043(11)
C13 0.0318(16) 0.0240(15) 0.0278(15) 0.0006(12) 0.0007(13) 0.0004(12)
C14 0.0217(14) 0.0295(15) 0.0164(13) 0.0009(11) 0.0019(11) 0.0013(11)
C15 0.073(5) 0.077(5) 0.080(5) 0.000 0.021(4) 0.000
C16 0.076(5) 0.049(4) 0.059(4) 0.000 -0.022(3) 0.000

loop_
_atom_type_symbol
_atom_type_description
_atom_type_scat_dispersion_real
_atom_type_scat_dispersion_imag
_atom_type_scat_source
C C 0.0033 0.0016 'International Tables Vol C Tables 4.2.6.8 and 6.1.1.4'
H H 0.0000 0.0000 'International Tables Vol C Tables 4.2.6.8 and 6.1.1.4'
O O 0.0106 0.0060 'International Tables Vol C Tables 4.2.6.8 and 6.1.1.4'
F F 0.0171 0.0103 'International Tables Vol C Tables 4.2.6.8 and 6.1.1.4'
Pd Pd -0.9988 1.0072 'International Tables Vol C Tables 4.2.6.8 and 6.1.1.4'
Sb Sb -0.5866 1.5461 'International Tables Vol C Tables 4.2.6.8 and 6.1.1.4'
N N 0.0061 0.0033 'International Tables Vol C Tables 4.2.6.8 and 6.1.1.4'

loop_
_geom_angle_atom_site_label_1
_geom_angle_atom_site_label_2
_geom_angle_atom_site_label_3
_geom_angle
_geom_angle_site_symmetry_1
_geom_angle_site_symmetry_3
C14 Pd O1 94.01(10) . 4_554
C14 Pd C1 87.03(13) . .
O1 Pd C1 154.66(12) 4_554 .
C14 Pd C2 84.11(12) . .
O1 Pd C2 167.73(11) 4_554 .
C1 Pd C2 37.53(14) . .
C14 Pd O3 175.87(10) . 4_554
O1 Pd O3 83.10(8) 4_554 4_554
C1 Pd O3 94.32(11) . 4_554
C2 Pd O3 99.34(10) . 4_554
F4 Sb1 F1 178.60(19) . .
F4 Sb1 F2 90.12(14) . 7_565
F1 Sb1 F2 90.86(12) . 7_565
F4 Sb1 F2 90.12(14) . .
F1 Sb1 F2 90.86(12) . .
F2 Sb1 F2 91.26(17) 7_565 .
F4 Sb1 F3 88.83(14) . .
F1 Sb1 F3 90.18(12) . .
F2 Sb1 F3 178.68(12) 7_565 .
F2 Sb1 F3 89.53(11) . .
F4 Sb1 F3 88.83(14) . 7_565
F1 Sb1 F3 90.18(12) . 7_565
F2 Sb1 F3 89.54(11) 7_565 7_565
F2 Sb1 F3 178.68(12) . 7_565
F3 Sb1 F3 89.65(15) . 7_565
F9 Sb2 F6 175.9(3) . .
F9 Sb2 F8 93.1(3) . .
F6 Sb2 F8 91.0(3) . .
F9 Sb2 F7 89.81(10) . .
F6 Sb2 F7 90.17(10) . .
F8 Sb2 F7 90.27(9) . .
F9 Sb2 F7 89.81(10) . 7_565
F6 Sb2 F7 90.17(10) . 7_565
F8 Sb2 F7 90.27(9) . 7_565
F7 Sb2 F7 179.37(19) . 7_565
F9 Sb2 F5 89.1(3) . .
F6 Sb2 F5 86.8(3) . .
F8 Sb2 F5 177.7(3) . .
F7 Sb2 F5 89.74(9) . .
F7 Sb2 F5 89.74(9) 7_565 .
C7 O1 Pd 122.6(2) . 4
C7 O2 C8 117.1(3) . .
C10 O3 Pd 123.1(2) . 4
C10 O4 C9 115.7(3) . .
O5 N1 O5 126.8(7) 7_565 .
O5 N1 C15 116.6(4) 7_565 .
O5 N1 C15 116.6(4) . .
O6 N2 O6 121.8(6) 7_565 .
O6 N2 C16 118.8(3) 7_565 .
O6 N2 C16 118.8(3) . .
C2 C1 Pd 71.5(2) . .
C1 C2 C3 124.2(3) . .
C1 C2 Pd 70.99(19) . .
C3 C2 Pd 105.7(2) . .
C2 C3 C4 110.6(3) . .
C3 C4 C5 111.7(3) . .
C3 C4 C14 111.1(2) . .
C5 C4 C14 102.2(2) . .
C13 C5 C4 101.5(2) . .
C13 C5 C6 100.9(2) . .
C4 C5 C6 110.3(2) . .
C7 C6 C5 116.3(2) . .
C7 C6 C11 121.9(2) . .
C5 C6 C11 102.5(2) . .
O1 C7 O2 120.9(3) . .
O1 C7 C6 125.7(3) . .
O2 C7 C6 113.0(3) . .
O3 C10 O4 121.1(3) . .
O3 C10 C11 125.5(3) . .
O4 C10 C11 113.1(3) . .
C10 C11 C12 116.2(2) . .
C10 C11 C6 122.3(2) . .
C12 C11 C6 102.3(2) . .
C13 C12 C14 103.3(2) . .
C13 C12 C11 100.1(2) . .
C14 C12 C11 107.1(2) . .
C12 C13 C5 95.0(2) . .
C12 C14 C4 104.1(2) . .
C12 C14 Pd 114.23(19) . .
C4 C14 Pd 112.69(19) . .

loop_
_geom_bond_atom_site_label_1
_geom_bond_atom_site_label_2
_geom_bond_distance
_geom_bond_site_symmetry_2
Pd C14 2.014(3) .
Pd O1 2.129(2) 4_554
Pd C1 2.133(3) .
Pd C2 2.139(3) .
Pd O3 2.204(2) 4_554
Sb1 F4 1.861(4) .
Sb1 F1 1.857(3) .
Sb1 F2 1.872(2) 7_565
Sb1 F2 1.872(2) .
Sb1 F3 1.880(2) .
Sb1 F3 1.880(2) 7_565
Sb2 F9 1.828(5) .
Sb2 F6 1.833(4) .
Sb2 F8 1.830(4) .
Sb2 F7 1.873(3) .
Sb2 F7 1.873(3) 7_565
Sb2 F5 1.874(4) .
O1 C7 1.226(4) .
O1 Pd 2.129(2) 4
O2 C7 1.311(4) .
O2 C8 1.460(4) .
O3 C10 1.220(4) .
O3 Pd 2.204(2) 4
O4 C10 1.320(4) .
O4 C9 1.457(4) .
O5 N1 1.219(5) .
O6 N2 1.215(4) .
N1 O5 1.219(5) 7_565
N1 C15 1.453(9) .
N2 O6 1.215(4) 7_565
N2 C16 1.480(8) .
C1 C2 1.374(5) .
C2 C3 1.512(4) .
C3 C4 1.538(4) .
C4 C5 1.548(4) .
C4 C14 1.552(4) .
C5 C13 1.534(4) .
C5 C6 1.558(4) .
C6 C7 1.500(4) .
C6 C11 1.595(4) .
C10 C11 1.514(4) .
C11 C12 1.552(4) .
C12 C13 1.535(4) .
C12 C14 1.546(4) .

loop_
_geom_torsion_atom_site_label_1
_geom_torsion_atom_site_label_2
_geom_torsion_atom_site_label_3
_geom_torsion_atom_site_label_4
_geom_torsion
_geom_torsion_site_symmetry_1
Pd C1 C2 C3 96.4(3) .
C1 C2 C3 C4 -34.6(4) .
Pd C2 C3 C4 42.7(3) .
C2 C3 C4 C5 -150.8(3) .
C2 C3 C4 C14 -37.5(4) .
C3 C4 C5 C13 78.5(3) .
C14 C4 C5 C13 -40.3(3) .
C3 C4 C5 C6 -175.2(2) .
C14 C4 C5 C6 66.0(3) .
C13 C5 C6 C7 169.1(2) .
C4 C5 C6 C7 62.4(3) .
C13 C5 C6 C11 33.7(3) .
C4 C5 C6 C11 -73.0(3) .
Pd O1 C7 O2 165.4(2) 4
Pd O1 C7 C6 -7.4(4) 4
C8 O2 C7 O1 -0.1(5) .
C8 O2 C7 C6 173.5(4) .
C5 C6 C7 O1 -176.7(3) .
C11 C6 C7 O1 -50.6(4) .
C5 C6 C7 O2 10.1(4) .
C11 C6 C7 O2 136.2(3) .
Pd O3 C10 O4 -172.8(2) 4
Pd O3 C10 C11 -0.2(4) 4
C9 O4 C10 O3 2.7(4) .
C9 O4 C10 C11 -170.7(3) .
O3 C10 C11 C12 176.1(3) .
O4 C10 C11 C12 -10.7(4) .
O3 C10 C11 C6 49.9(4) .
O4 C10 C11 C6 -137.0(3) .
C7 C6 C11 C10 2.9(4) .
C5 C6 C11 C10 135.0(3) .
C7 C6 C11 C12 -129.3(3) .
C5 C6 C11 C12 2.8(3) .
C10 C11 C12 C13 -174.1(2) .
C6 C11 C12 C13 -38.4(3) .
C10 C11 C12 C14 -66.7(3) .
C6 C11 C12 C14 69.0(3) .
C14 C12 C13 C5 -51.3(3) .
C11 C12 C13 C5 59.2(2) .
C4 C5 C13 C12 56.2(3) .
C6 C5 C13 C12 -57.3(2) .
C13 C12 C14 C4 27.7(3) .
C11 C12 C14 C4 -77.4(3) .
C13 C12 C14 Pd -95.6(2) .
C11 C12 C14 Pd 159.27(18) .
C3 C4 C14 C12 -111.7(3) .
C5 C4 C14 C12 7.5(3) .
C3 C4 C14 Pd 12.6(3) .
C5 C4 C14 Pd 131.8(2) .
